data_7039494
loop_
_publ_author_name
'Kato, Takuji'
'Imoto, Hiroaki'
'Tanaka, Susumu'
'Ishidoshiro, Makoto'
'Naka, Kensuke'

_publ_section_title
;
 Facile synthesis and properties of dithieno[3,2-b:2',3'-d]arsoles.
;
_journal_issue 28
_journal_name_full 'Dalton transactions (Cambridge, England : 2003)'
_journal_page_first 11338
_journal_page_last 11345
_journal_paper_doi 10.1039/c6dt02034h
_journal_volume 45
_journal_year 2016
_chemical_formula_moiety 'C14 H9 As S2'
_chemical_formula_sum 'C14 H9 As S2'
_chemical_formula_weight 316.27
_space_group_crystal_system monoclinic
_space_group_IT_number 14
_space_group_name_Hall '-P 2ybc'
_space_group_name_H-M_alt 'P 1 21/c 1'
_symmetry_space_group_name_Hall '-P 2ybc'
_symmetry_space_group_name_H-M 'P 1 21/c 1'
_atom_sites_solution_hydrogens geom
_atom_sites_solution_primary direct
_atom_sites_solution_secondary difmap
_audit_update_record
;
2016-05-17 deposited with the CCDC.
2016-06-10 downloaded from the CCDC.
;
_cell_angle_alpha 90.0000
_cell_angle_beta 94.889(9)
_cell_angle_gamma 90.0000
_cell_formula_units_Z 4
_cell_length_a 13.101(12)
_cell_length_b 8.356(7)
_cell_length_c 12.010(10)
_cell_measurement_reflns_used 2678
_cell_measurement_temperature 273
_cell_measurement_theta_max 27.49
_cell_measurement_theta_min 3.12
_cell_volume 1310(2)
_computing_cell_refinement DTREK
_computing_data_collection DTREK
_computing_data_reduction DTREK
_computing_molecular_graphics 'CrystalStructure 4.1'
_computing_publication_material 'CrystalStructure 4.1 (Rigaku, 2014)'
_computing_structure_refinement 'SHELXL2013 (Sheldrick, 2008)'
_computing_structure_solution 'SIR2011 (Burla, et al., 2012)'
_diffrn_ambient_temperature 273
_diffrn_detector_area_resol_mean 13.653
_diffrn_measured_fraction_theta_full 0.998
_diffrn_measured_fraction_theta_max 0.993
_diffrn_measurement_device_type 'Rigaku XtaLAB mini'
_diffrn_measurement_method \w
_diffrn_radiation_type 'Mo K\a'
_diffrn_radiation_wavelength 0.71075
_diffrn_reflns_av_R_equivalents 0.0572
_diffrn_reflns_Laue_measured_fraction_full 0.998
_diffrn_reflns_Laue_measured_fraction_max 0.993
_diffrn_reflns_limit_h_max 17
_diffrn_reflns_limit_h_min -16
_diffrn_reflns_limit_k_max 10
_diffrn_reflns_limit_k_min -10
_diffrn_reflns_limit_l_max 15
_diffrn_reflns_limit_l_min -15
_diffrn_reflns_number 13431
_diffrn_reflns_point_group_measured_fraction_full 0.998
_diffrn_reflns_point_group_measured_fraction_max 0.993
_diffrn_reflns_theta_full 25.242
_diffrn_reflns_theta_max 27.499
_diffrn_reflns_theta_min 3.121
_diffrn_standards_number 0
_exptl_absorpt_coefficient_mu 2.886
_exptl_absorpt_correction_T_max 0.866
_exptl_absorpt_correction_T_min 0.721
_exptl_absorpt_correction_type multi-scan
_exptl_absorpt_process_details 'REQAB (Rigaku, 1998)'
_exptl_crystal_colour colorless
_exptl_crystal_density_diffrn 1.603
_exptl_crystal_density_method 'not measured'
_exptl_crystal_description chip
_exptl_crystal_F_000 632.00
_exptl_crystal_size_max 0.150
_exptl_crystal_size_mid 0.130
_exptl_crystal_size_min 0.050
_refine_diff_density_max 0.28
_refine_diff_density_min -0.45
_refine_ls_extinction_method none
_refine_ls_goodness_of_fit_ref 1.056
_refine_ls_hydrogen_treatment constr
_refine_ls_number_parameters 154
_refine_ls_number_reflns 2983
_refine_ls_number_restraints 0
_refine_ls_R_factor_all 0.0691
_refine_ls_R_factor_gt 0.0441
_refine_ls_shift/su_max 0.000
_refine_ls_structure_factor_coef Fsqd
_refine_ls_weighting_details 'w = 1/[\s^2^(Fo^2^)+(0.0275P)^2^+0.6709P] where P=(Fo^2^+2Fc^2^)/3'
_refine_ls_weighting_scheme calc
_refine_ls_wR_factor_gt 0.0772
_refine_ls_wR_factor_ref 0.0861
_reflns_number_gt 2235
_reflns_number_total 2983
_reflns_threshold_expression F^2^>2.0\s(F^2^)
_cod_data_source_file c6dt02034h2.cif
_cod_data_source_block 3
_cod_depositor_comments 'Adding full bibliography for 7039494--7039496.cif.'
_cod_original_cell_volume 1310.0(19)
_cod_database_code 7039494
_shelxl_res_file
;

    shelxl.res created by SHELXL-2014/7

TITL DTA-1
CELL  0.71075 13.10060 8.35630 12.01030 90.00000 94.88870 90.00000
ZERR  4 0.01153 0.00658 0.01048 0.00000 0.00870 0.00000
LATT 1
SYMM    -X, .50+Y, .50-Z
SFAC C H AS S
UNIT 56 36 4 8
L.S. 5
FMAP 2
PLAN -25
WPDB -2
HTAB
BOND $H
CONF
LIST 4
TEMP 0.0
ACTA
SIZE 0.050 0.130 0.150
WGHT    0.027500    0.670900
FVAR       1.91807
AS1   3    0.292496    0.069090    0.329893    11.00000    0.05372    0.04314 =
         0.04118    0.00087    0.00582    0.00255
S1    4    0.439940    0.094624    0.670136    11.00000    0.07289    0.07942 =
         0.04794   -0.00707   -0.00744    0.01781
S2    4    0.311017   -0.295495    0.591116    11.00000    0.08344    0.05465 =
         0.08382    0.02972    0.02781    0.01430
C1    1    0.365818    0.146758    0.468141    11.00000    0.04077    0.04132 =
         0.04995    0.00009    0.00760    0.00609
C2    1    0.369470    0.030974    0.550307    11.00000    0.05049    0.04877 =
         0.04437   -0.00190    0.00325    0.01338
C3    1    0.317282   -0.116733    0.520881    11.00000    0.05281    0.03780 =
         0.05096    0.00992    0.01343    0.00912
C4    1    0.269000   -0.124517    0.414808    11.00000    0.05470    0.03808 =
         0.05430   -0.00183    0.01013    0.00247
C5    1    0.421490    0.286182    0.502202    11.00000    0.05345    0.04655 =
         0.06503   -0.00454    0.00952    0.00115
AFIX  43
H5    2    0.427803    0.375195    0.456818    11.00000   -1.20000
AFIX   0
C6    1    0.464599    0.274815    0.608853    11.00000    0.06594    0.06055 =
         0.07702   -0.02366   -0.00087    0.00103
AFIX  43
H6    2    0.503300    0.355837    0.644841    11.00000   -1.20000
AFIX   0
C7    1    0.241966   -0.379882    0.477065    11.00000    0.07291    0.04186 =
         0.11389    0.00240    0.03081   -0.00385
AFIX  43
H7    2    0.218255   -0.484822    0.475872    11.00000   -1.20000
AFIX   0
C8    1    0.225744   -0.278424    0.389649    11.00000    0.06251    0.04654 =
         0.08024   -0.00567    0.01534   -0.00340
AFIX  43
H8    2    0.190770   -0.305534    0.321626    11.00000   -1.20000
AFIX   0
C9    1    0.164215    0.186476    0.343407    11.00000    0.04712    0.04124 =
         0.04153   -0.00129   -0.00605   -0.00001
C10   1    0.104709    0.171336    0.432866    11.00000    0.05329    0.05713 =
         0.05115    0.00337    0.00022    0.00535
AFIX  43
H10   2    0.123882    0.099219    0.489822    11.00000   -1.20000
AFIX   0
C11   1    0.016805    0.262689    0.438326    11.00000    0.05713    0.07584 =
         0.07340   -0.00577    0.01278    0.00722
AFIX  43
H11   2   -0.022839    0.251175    0.498480    11.00000   -1.20000
AFIX   0
C12   1   -0.011630    0.370233    0.354733    11.00000    0.05959    0.06718 =
         0.10500   -0.00501   -0.00779    0.01630
AFIX  43
H12   2   -0.070427    0.431675    0.358493    11.00000   -1.20000
AFIX   0
C13   1    0.046085    0.386861    0.266605    11.00000    0.07005    0.07647 =
         0.08923    0.02414   -0.01804    0.01543
AFIX  43
H13   2    0.026919    0.460259    0.210471    11.00000   -1.20000
AFIX   0
C14   1    0.133854    0.294343    0.260060    11.00000    0.06280    0.06494 =
         0.05814    0.01434   -0.00377    0.00223
AFIX  43
H14   2    0.172353    0.305383    0.198937    11.00000   -1.20000
AFIX   0
HKLF 4
 
REM  DTA-1
REM R1 =  0.0441 for    2235 Fo > 4sig(Fo)  and  0.0691 for all    2983 data
REM    154 parameters refined using      0 restraints
 
END  
     
WGHT      0.0275      0.6709 

REM No hydrogen bonds found for HTAB generation

REM Highest difference peak  0.275,  deepest hole -0.446,  1-sigma level  0.065
Q1    1   0.3782  0.0678  0.4941  11.00000  0.05    0.28
Q2    1   0.3071  0.1216  0.2216  11.00000  0.05    0.27
Q3    1   0.2435  0.0724  0.2890  11.00000  0.05    0.25
Q4    1   0.2870 -0.0227  0.3440  11.00000  0.05    0.23
Q5    1   0.3191  0.1342  0.4349  11.00000  0.05    0.23
Q6    1   0.3968  0.0553  0.7112  11.00000  0.05    0.22
Q7    1   0.4040  0.0890  0.2197  11.00000  0.05    0.22
Q8    1   0.4387  0.0644  0.6211  11.00000  0.05    0.22
Q9    1   0.2464 -0.0160  0.4154  11.00000  0.05    0.22
Q10   1   0.2782 -0.1022  0.4799  11.00000  0.05    0.22
Q11   1   0.1269  0.3887  0.4803  11.00000  0.05    0.21
Q12   1   0.1063 -0.2165  0.2747  11.00000  0.05    0.21
Q13   1   0.4826  0.3436  0.7015  11.00000  0.05    0.21
Q14   1   0.1669  0.1496  0.4904  11.00000  0.05    0.20
Q15   1   0.4426 -0.0160  0.2863  11.00000  0.05    0.20
Q16   1   0.5534  0.0770  0.9837  11.00000  0.05    0.20
Q17   1  -0.0043  0.2770  0.5602  11.00000  0.05    0.20
Q18   1   0.4575 -0.2478  0.6891  11.00000  0.05    0.19
Q19   1   0.4147  0.2551  0.3302  11.00000  0.05    0.19
Q20   1   0.4815 -0.0466  0.6673  11.00000  0.05    0.19
Q21   1   0.1552 -0.4248  0.5991  11.00000  0.05    0.19
Q22   1   0.1433  0.1655  0.3734  11.00000  0.05    0.19
Q23   1   0.4011  0.0045  0.6783  11.00000  0.05    0.19
Q24   1   0.3181 -0.2584  0.7136  11.00000  0.05    0.19
Q25   1   0.3579  0.0965  0.3788  11.00000  0.05    0.19
;

loop_
_symmetry_equiv_pos_site_id
_space_group_symop_operation_xyz
1 +X,+Y,+Z
2 -X,1/2+Y,1/2-Z
3 -X,-Y,-Z
4 +X,1/2-Y,1/2+Z

loop_
_atom_site_label
_atom_site_type_symbol
_atom_site_fract_x
_atom_site_fract_y
_atom_site_fract_z
_atom_site_U_iso_or_equiv
_atom_site_adp_type
_atom_site_occupancy
_atom_site_site_symmetry_multiplicity
_atom_site_calc_flag
_atom_site_refinement_flags
As1 As 0.29250(3) 0.06909(4) 0.32989(3) 0.04591(13) Uani 1 4 d .
S1 S 0.43994(9) 0.09462(13) 0.67014(8) 0.0675(3) Uani 1 4 d .
S2 S 0.31102(9) -0.29550(13) 0.59112(10) 0.0728(3) Uani 1 4 d .
C1 C 0.3658(3) 0.1468(4) 0.4681(3) 0.0438(8) Uani 1 4 d .
C2 C 0.3695(3) 0.0310(4) 0.5503(3) 0.0479(8) Uani 1 4 d .
C3 C 0.3173(3) -0.1167(4) 0.5209(3) 0.0467(8) Uani 1 4 d .
C4 C 0.2690(3) -0.1245(4) 0.4148(3) 0.0487(8) Uani 1 4 d .
C5 C 0.4215(3) 0.2862(4) 0.5022(3) 0.0548(9) Uani 1 4 d .
C6 C 0.4646(3) 0.2748(5) 0.6089(4) 0.0682(11) Uani 1 4 d .
C7 C 0.2420(3) -0.3799(5) 0.4771(4) 0.0749(13) Uani 1 4 d .
C8 C 0.2257(3) -0.2784(4) 0.3897(4) 0.0626(10) Uani 1 4 d .
C9 C 0.1642(3) 0.1865(4) 0.3434(3) 0.0439(8) Uani 1 4 d .
C10 C 0.1047(3) 0.1713(4) 0.4329(3) 0.0541(9) Uani 1 4 d .
C11 C 0.0168(3) 0.2627(5) 0.4383(4) 0.0684(11) Uani 1 4 d .
C12 C -0.0116(4) 0.3702(5) 0.3547(5) 0.0781(13) Uani 1 4 d .
C13 C 0.0461(4) 0.3869(5) 0.2666(4) 0.0800(14) Uani 1 4 d .
C14 C 0.1339(3) 0.2943(5) 0.2601(3) 0.0625(10) Uani 1 4 d .
H5 H 0.4278 0.3752 0.45682 0.0657 Uiso 1 4 calc R
H6 H 0.5033 0.35584 0.64484 0.0819 Uiso 1 4 calc R
H7 H 0.21826 -0.48482 0.47587 0.0899 Uiso 1 4 calc R
H8 H 0.19077 -0.30553 0.32163 0.0751 Uiso 1 4 calc R
H10 H 0.12388 0.09922 0.48982 0.0649 Uiso 1 4 calc R
H11 H -0.02284 0.25118 0.49848 0.0820 Uiso 1 4 calc R
H12 H -0.07043 0.43168 0.35849 0.0937 Uiso 1 4 calc R
H13 H 0.02692 0.46026 0.21047 0.0960 Uiso 1 4 calc R
H14 H 0.17235 0.30538 0.19894 0.0750 Uiso 1 4 calc R

loop_
_atom_site_aniso_label
_atom_site_aniso_U_11
_atom_site_aniso_U_22
_atom_site_aniso_U_33
_atom_site_aniso_U_12
_atom_site_aniso_U_13
_atom_site_aniso_U_23
As1 0.0537(2) 0.0431(2) 0.0412(2) 0.00255(17) 0.00582(16) 0.00087(15)
S1 0.0729(7) 0.0794(8) 0.0479(6) 0.0178(6) -0.0074(5) -0.0071(5)
S2 0.0834(8) 0.0546(6) 0.0838(8) 0.0143(5) 0.0278(7) 0.0297(6)
C1 0.0408(19) 0.0413(19) 0.050(2) 0.0061(15) 0.0076(16) 0.0001(15)
C2 0.050(2) 0.049(2) 0.0444(19) 0.0134(16) 0.0032(17) -0.0019(15)
C3 0.053(2) 0.0378(19) 0.051(2) 0.0091(15) 0.0134(18) 0.0099(15)
C4 0.055(2) 0.0381(19) 0.054(2) 0.0025(16) 0.0101(18) -0.0018(15)
C5 0.053(2) 0.047(2) 0.065(3) 0.0012(17) 0.010(2) -0.0045(18)
C6 0.066(3) 0.061(3) 0.077(3) 0.001(2) -0.001(2) -0.024(2)
C7 0.073(3) 0.042(2) 0.114(4) -0.004(2) 0.031(3) 0.002(2)
C8 0.063(3) 0.047(2) 0.080(3) -0.0034(19) 0.015(2) -0.006(2)
C9 0.047(2) 0.0412(19) 0.0415(18) -0.0000(15) -0.0060(16) -0.0013(14)
C10 0.053(2) 0.057(2) 0.051(2) 0.0053(18) 0.0002(19) 0.0034(17)
C11 0.057(3) 0.076(3) 0.073(3) 0.007(2) 0.013(2) -0.006(2)
C12 0.060(3) 0.067(3) 0.105(4) 0.016(2) -0.008(3) -0.005(3)
C13 0.070(3) 0.076(3) 0.089(3) 0.015(2) -0.018(3) 0.024(3)
C14 0.063(3) 0.065(3) 0.058(2) 0.002(2) -0.004(2) 0.014(2)

loop_
_atom_type_symbol
_atom_type_description
_atom_type_scat_dispersion_real
_atom_type_scat_dispersion_imag
_atom_type_scat_source
C C 0.0033 0.0016
;
International Tables for Crystallography
(Vol. C, Tables 4.2.6.8 and 6.1.1.4)
;
H H 0.0000 0.0000
;
International Tables for Crystallography
(Vol. C, Table 6.1.1.4)
;
As As 0.0499 2.0058
;
International Tables for Crystallography
(Vol. C, Tables 4.2.6.8 and 6.1.1.4)
;
S S 0.1246 0.1234
;
International Tables for Crystallography
(Vol. C, Tables 4.2.6.8 and 6.1.1.4)
;

loop_
_geom_angle_atom_site_label_1
_geom_angle_atom_site_label_2
_geom_angle_atom_site_label_3
_geom_angle
_geom_angle_publ_flag
C1 As1 C4 85.38(15) yes
C1 As1 C9 97.22(14) yes
C4 As1 C9 101.34(15) yes
C2 S1 C6 91.12(19) yes
C3 S2 C7 90.53(19) yes
As1 C1 C2 111.0(2) yes
As1 C1 C5 136.2(3) yes
C2 C1 C5 112.6(3) yes
S1 C2 C1 111.3(3) yes
S1 C2 C3 132.7(3) yes
C1 C2 C3 116.0(3) yes
S2 C3 C2 131.7(3) yes
S2 C3 C4 112.1(3) yes
C2 C3 C4 116.1(3) yes
As1 C4 C3 111.4(2) yes
As1 C4 C8 135.6(3) yes
C3 C4 C8 112.5(3) yes
C1 C5 C6 112.2(3) yes
S1 C6 C5 112.8(3) yes
S2 C7 C8 113.4(3) yes
C4 C8 C7 111.5(4) yes
As1 C9 C10 124.1(2) yes
As1 C9 C14 117.5(3) yes
C10 C9 C14 118.4(3) yes
C9 C10 C11 120.7(3) yes
C10 C11 C12 119.9(4) yes
C11 C12 C13 120.1(4) yes
C12 C13 C14 120.2(4) yes
C9 C14 C13 120.6(4) yes
C1 C5 H5 123.919 no
C6 C5 H5 123.914 no
S1 C6 H6 123.619 no
C5 C6 H6 123.619 no
S2 C7 H7 123.307 no
C8 C7 H7 123.297 no
C4 C8 H8 124.227 no
C7 C8 H8 124.227 no
C9 C10 H10 119.659 no
C11 C10 H10 119.660 no
C10 C11 H11 120.026 no
C12 C11 H11 120.028 no
C11 C12 H12 119.953 no
C13 C12 H12 119.957 no
C12 C13 H13 119.873 no
C14 C13 H13 119.886 no
C9 C14 H14 119.675 no
C13 C14 H14 119.678 no

loop_
_geom_bond_atom_site_label_1
_geom_bond_atom_site_label_2
_geom_bond_distance
_geom_bond_publ_flag
As1 C1 1.957(3) yes
As1 C4 1.951(4) yes
As1 C9 1.965(4) yes
S1 C2 1.726(4) yes
S1 C6 1.719(4) yes
S2 C3 1.721(4) yes
S2 C7 1.726(5) yes
C1 C2 1.380(5) yes
C1 C5 1.416(5) yes
C2 C3 1.440(5) yes
C3 C4 1.375(5) yes
C4 C8 1.427(5) yes
C5 C6 1.358(6) yes
C7 C8 1.352(6) yes
C9 C10 1.386(5) yes
C9 C14 1.380(5) yes
C10 C11 1.388(6) yes
C11 C12 1.375(7) yes
C12 C13 1.359(7) yes
C13 C14 1.393(6) yes
C5 H5 0.930 no
C6 H6 0.930 no
C7 H7 0.930 no
C8 H8 0.930 no
C10 H10 0.930 no
C11 H11 0.930 no
C12 H12 0.930 no
C13 H13 0.930 no
C14 H14 0.930 no

loop_
_geom_contact_atom_site_label_1
_geom_contact_atom_site_label_2
_geom_contact_distance
_geom_contact_publ_flag
_geom_contact_site_symmetry_2
C1 C10 3.417(6) no .
C4 C10 3.297(5) no .
C9 C12 2.782(6) no .
C10 C13 2.749(6) no .
C11 C14 2.750(6) no .
As1 H5 3.3983 no .
As1 H8 3.4005 no .
As1 H10 3.0587 no .
As1 H14 2.9031 no .
S1 H5 3.4666 no .
S2 H8 3.4779 no .
C1 H6 3.1857 no .
C1 H10 3.2268 no .
C2 H5 3.2039 no .
C2 H6 3.3754 no .
C2 H10 3.2873 no .
C3 H7 3.3640 no .
C3 H8 3.2073 no .
C3 H10 3.1071 no .
C4 H7 3.1824 no .
C4 H10 2.8659 no .
C9 H11 3.2472 no .
C9 H13 3.2449 no .
C10 H12 3.2320 no .
C10 H14 3.2184 no .
C11 H13 3.2085 no .
C12 H10 3.2283 no .
C12 H14 3.2206 no .
C13 H11 3.2071 no .
C14 H10 3.2174 no .
C14 H12 3.2274 no .
H5 H6 2.3923 no .
H7 H8 2.3858 no .
H10 H11 2.3134 no .
H11 H12 2.3048 no .
H12 H13 2.2870 no .
H13 H14 2.3171 no .
S1 H5 3.4695 no 4_555
S1 H6 3.0316 no 2_646
S2 H5 3.5965 no 1_545
S2 H5 3.5803 no 3_656
S2 H8 3.4062 no 4_545
S2 H12 3.4526 no 3_556
C2 H14 3.5371 no 4_555
C5 H5 3.4614 no 3_666
C5 H7 3.2721 no 1_565
C6 H5 3.3693 no 3_666
C7 H5 3.2055 no 1_545
C7 H11 3.1028 no 3_556
C7 H12 3.1456 no 3_556
C8 H11 3.0873 no 3_556
C9 H7 3.2225 no 1_565
C9 H12 3.3787 no 2_545
C9 H13 3.1601 no 2_545
C10 H7 3.2564 no 1_565
C10 H13 2.9228 no 2_545
C10 H14 3.2484 no 4_555
C11 H7 3.3790 no 1_565
C11 H12 3.5607 no 3_566
C11 H13 3.1200 no 2_545
C12 H7 3.4507 no 1_565
C12 H8 3.3621 no 2_555
C12 H13 3.5161 no 2_545
C13 H7 3.4041 no 1_565
C13 H8 3.2285 no 1_565
C13 H8 3.5743 no 2_555
C13 H10 3.5609 no 4_554
C13 H11 3.4670 no 4_554
C14 H7 3.2951 no 1_565
C14 H8 3.4912 no 1_565
C14 H10 3.3571 no 4_554
C14 H12 3.4205 no 2_545
C14 H13 3.5330 no 2_545
H5 S1 3.4695 no 4_554
H5 S2 3.5965 no 1_565
H5 S2 3.5803 no 3_656
H5 C5 3.4614 no 3_666
H5 C6 3.3693 no 3_666
H5 C7 3.2055 no 1_565
H5 H5 2.9445 no 3_666
H5 H6 2.7468 no 3_666
H5 H7 3.0105 no 1_565
H6 S1 3.0316 no 2_656
H6 H5 2.7468 no 3_666
H7 C5 3.2721 no 1_545
H7 C9 3.2225 no 1_545
H7 C10 3.2564 no 1_545
H7 C11 3.3790 no 1_545
H7 C12 3.4507 no 1_545
H7 C13 3.4041 no 1_545
H7 C14 3.2951 no 1_545
H7 H5 3.0105 no 1_545
H7 H11 3.2550 no 3_556
H7 H12 2.9261 no 3_556
H8 S2 3.4062 no 4_544
H8 C12 3.3621 no 2_545
H8 C13 3.2285 no 1_545
H8 C13 3.5743 no 2_545
H8 C14 3.4912 no 1_545
H8 H11 3.2441 no 3_556
H8 H12 3.2424 no 2_545
H8 H13 3.1196 no 1_545
H8 H14 3.5693 no 1_545
H10 C13 3.5609 no 4_555
H10 C14 3.3571 no 4_555
H10 H11 3.2213 no 3_556
H10 H13 3.1981 no 2_545
H10 H13 3.0753 no 4_555
H10 H14 2.6599 no 4_555
H11 C7 3.1028 no 3_556
H11 C8 3.0873 no 3_556
H11 C13 3.4670 no 4_555
H11 H7 3.2550 no 3_556
H11 H8 3.2441 no 3_556
H11 H10 3.2213 no 3_556
H11 H12 3.3331 no 3_566
H11 H13 3.4911 no 2_545
H11 H13 3.1219 no 4_555
H11 H14 3.3925 no 4_555
H12 S2 3.4526 no 3_556
H12 C7 3.1456 no 3_556
H12 C9 3.3787 no 2_555
H12 C11 3.5607 no 3_566
H12 C14 3.4205 no 2_555
H12 H7 2.9261 no 3_556
H12 H8 3.2424 no 2_555
H12 H11 3.3331 no 3_566
H12 H14 3.4428 no 2_555
H13 C9 3.1601 no 2_555
H13 C10 2.9228 no 2_555
H13 C11 3.1200 no 2_555
H13 C12 3.5161 no 2_555
H13 C14 3.5330 no 2_555
H13 H8 3.1196 no 1_565
H13 H10 3.1981 no 2_555
H13 H10 3.0753 no 4_554
H13 H11 3.4911 no 2_555
H13 H11 3.1219 no 4_554
H14 C2 3.5371 no 4_554
H14 C10 3.2484 no 4_554
H14 H8 3.5693 no 1_565
H14 H10 2.6599 no 4_554
H14 H11 3.3925 no 4_554
H14 H12 3.4428 no 2_545

loop_
_geom_torsion_atom_site_label_1
_geom_torsion_atom_site_label_2
_geom_torsion_atom_site_label_3
_geom_torsion_atom_site_label_4
_geom_torsion
_geom_torsion_publ_flag
C1 As1 C4 C3 -3.5(2) no
C1 As1 C4 C8 -173.5(3) no
C4 As1 C1 C2 3.1(2) no
C4 As1 C1 C5 177.7(3) no
C1 As1 C9 C10 -58.4(3) no
C1 As1 C9 C14 119.3(2) no
C9 As1 C1 C2 104.0(2) no
C9 As1 C1 C5 -81.4(3) no
C4 As1 C9 C10 28.3(3) no
C4 As1 C9 C14 -154.0(2) no
C9 As1 C4 C3 -99.9(2) no
C9 As1 C4 C8 90.0(3) no
C2 S1 C6 C5 -0.1(3) no
C6 S1 C2 C1 -0.4(3) no
C6 S1 C2 C3 178.3(3) no
C3 S2 C7 C8 0.8(3) no
C7 S2 C3 C2 -175.2(3) no
C7 S2 C3 C4 -0.5(3) no
As1 C1 C2 S1 176.75(16) no
As1 C1 C2 C3 -2.2(4) no
As1 C1 C5 C6 -175.4(2) no
C2 C1 C5 C6 -0.9(4) no
C5 C1 C2 S1 0.8(4) no
C5 C1 C2 C3 -178.1(3) no
S1 C2 C3 S2 -4.8(6) no
S1 C2 C3 C4 -179.3(2) no
C1 C2 C3 S2 173.8(3) no
C1 C2 C3 C4 -0.7(5) no
S2 C3 C4 As1 -172.40(18) no
S2 C3 C4 C8 0.1(4) no
C2 C3 C4 As1 3.2(4) no
C2 C3 C4 C8 175.7(3) no
As1 C4 C8 C7 170.5(3) no
C3 C4 C8 C7 0.5(5) no
C1 C5 C6 S1 0.6(5) no
S2 C7 C8 C4 -0.9(5) no
As1 C9 C10 C11 177.7(2) no
As1 C9 C14 C13 -177.2(2) no
C10 C9 C14 C13 0.7(5) no
C14 C9 C10 C11 -0.1(5) no
C9 C10 C11 C12 -0.4(5) no
C10 C11 C12 C13 0.2(6) no
C11 C12 C13 C14 0.5(7) no
C12 C13 C14 C9 -0.9(6) no
